data_2224205
loop_
_publ_author_name
'Saeed, Aamer'
'Arshad, Muhammad'
'Khera, Rasheed Ahmad'
'Bolte, Michael'

_publ_section_title
;
 <i>N</i>-Cyclohexyl-3,4,5-trimethoxybenzamide
;
_journal_coeditor_code FJ2261
_journal_issue 12
_journal_name_full 'Acta Crystallographica Section E'
_journal_page_first o3234
_journal_paper_doi 10.1107/S1600536809050284
_journal_volume 65
_journal_year 2009
_chemical_formula_iupac 'C16 H23 N O4'
_chemical_formula_moiety 'C16 H23 N O4'
_chemical_formula_sum 'C16 H23 N O4'
_chemical_formula_weight 293.35
_chemical_name_systematic
;
<i>N</i>-Cyclohexyl-3,4,5-trimethoxybenzamide
;
_space_group_IT_number 14
_symmetry_cell_setting monoclinic
_symmetry_space_group_name_Hall '-P 2ybc'
_symmetry_space_group_name_H-M 'P 1 21/c 1'
_atom_sites_solution_hydrogens geom
_atom_sites_solution_primary direct
_atom_sites_solution_secondary difmap
_audit_creation_method SHELXL-97
_cell_angle_alpha 90.00
_cell_angle_beta 92.886(6)
_cell_angle_gamma 90.00
_cell_formula_units_Z 4
_cell_length_a 23.4539(19)
_cell_length_b 5.2145(6)
_cell_length_c 12.4559(10)
_cell_measurement_reflns_used 6103
_cell_measurement_temperature 173(2)
_cell_measurement_theta_max 26.0
_cell_measurement_theta_min 3.4
_cell_volume 1521.4(2)
_computing_cell_refinement 'X-AREA (Stoe & Cie, 2001)'
_computing_data_collection 'X-AREA (Stoe & Cie, 2001)'
_computing_data_reduction 'X-AREA (Stoe & Cie, 2001)'
_computing_molecular_graphics 'XP (Sheldrick, 2008)'
_computing_publication_material 'PLATON (Spek, 2009) and SHELXL97 (Sheldrick, 2008)'
_computing_structure_refinement 'SHELXL97 (Sheldrick, 2008)'
_computing_structure_solution 'SHELXS97 (Sheldrick, 2008)'
_diffrn_ambient_temperature 173(2)
_diffrn_measured_fraction_theta_full 0.990
_diffrn_measured_fraction_theta_max 0.986
_diffrn_measurement_device_type 'Stoe IPDSII two-circle diffractometer'
_diffrn_measurement_method \w
_diffrn_radiation_monochromator graphite
_diffrn_radiation_source 'fine-focus sealed tube'
_diffrn_radiation_type MoK\a
_diffrn_radiation_wavelength 0.71073
_diffrn_reflns_av_R_equivalents 0.0620
_diffrn_reflns_av_sigmaI/netI 0.0450
_diffrn_reflns_limit_h_max 23
_diffrn_reflns_limit_h_min -28
_diffrn_reflns_limit_k_max 6
_diffrn_reflns_limit_k_min -5
_diffrn_reflns_limit_l_max 15
_diffrn_reflns_limit_l_min -15
_diffrn_reflns_number 6868
_diffrn_reflns_theta_full 25.00
_diffrn_reflns_theta_max 25.56
_diffrn_reflns_theta_min 3.35
_diffrn_standards_number 0
_exptl_absorpt_coefficient_mu 0.091
_exptl_absorpt_correction_type none
_exptl_crystal_colour colourless
_exptl_crystal_density_diffrn 1.281
_exptl_crystal_density_method 'not measured'
_exptl_crystal_description block
_exptl_crystal_F_000 632
_exptl_crystal_size_max 0.37
_exptl_crystal_size_mid 0.37
_exptl_crystal_size_min 0.33
_refine_diff_density_max 0.267
_refine_diff_density_min -0.224
_refine_ls_extinction_coef 0.023(3)
_refine_ls_extinction_expression Fc^*^=kFc[1+0.001xFc^2^\l^3^/sin(2\q)]^-1/4^
_refine_ls_extinction_method 'SHELXL97 (Sheldrick, 2008)'
_refine_ls_goodness_of_fit_ref 1.049
_refine_ls_hydrogen_treatment mixed
_refine_ls_matrix_type full
_refine_ls_number_parameters 198
_refine_ls_number_reflns 2823
_refine_ls_number_restraints 0
_refine_ls_restrained_S_all 1.049
_refine_ls_R_factor_all 0.0490
_refine_ls_R_factor_gt 0.0400
_refine_ls_shift/su_max 0.000
_refine_ls_shift/su_mean 0.000
_refine_ls_structure_factor_coef Fsqd
_refine_ls_weighting_details 'calc w=1/[\s^2^(Fo^2^)+(0.0651P)^2^+0.0617P] where P=(Fo^2^+2Fc^2^)/3'
_refine_ls_weighting_scheme calc
_refine_ls_wR_factor_gt 0.1044
_refine_ls_wR_factor_ref 0.1090
_reflns_number_gt 2360
_reflns_number_total 2823
_reflns_threshold_expression I>2\s(I)
_cod_data_source_file fj2261.cif
_cod_data_source_block I
_cod_depositor_comments
;
The following automatic conversions were performed:
'_symmetry_cell_setting' value 'Monoclinic' changed to 'monoclinic'
according to '/home/saulius/struct/CIF-dictionaries/cif_core.dic'
dictionary named 'cif_core.dic' version 2.4.1 from 2010-06-29.

Automatic conversion script
Id: cif_fix_enum 1527 2010-12-29 10:47:43Z saulius 

The following automatic conversions were performed:

'_symmetry_cell_setting' value 'Monoclinic' changed to 'monoclinic'
according to /home/saulius/struct/CIF-dictionaries/cif_core.dic
dictionary named 'cif_core.dic' version 2.4.1 from 2010-06-29.

Automatic conversion script
Id: cif_fix_values 1715 2011-07-08 13:25:40Z adriana 
;
_cod_original_sg_symbol_H-M 'P 21/c'
_cod_database_code 2224205
_cod_database_fobs_code 2224205

loop_
_symmetry_equiv_pos_as_xyz
'x, y, z'
'-x, y+1/2, -z+1/2'
'-x, -y, -z'
'x, -y-1/2, z-1/2'

loop_
_atom_site_type_symbol
_atom_site_label
_atom_site_fract_x
_atom_site_fract_y
_atom_site_fract_z
_atom_site_U_iso_or_equiv
_atom_site_adp_type
_atom_site_calc_flag
_atom_site_refinement_flags
_atom_site_occupancy
_atom_site_disorder_assembly
_atom_site_disorder_group
N N1 0.19554(5) 0.4159(2) 0.53398(9) 0.0237(3) Uani d . 1 . .
H H1 0.2089(8) 0.579(4) 0.5241(13) 0.034(4) Uiso d . 1 . .
O O1 0.21507(4) -0.01048(18) 0.53804(8) 0.0289(3) Uani d . 1 . .
O O2 0.42937(4) 0.00520(19) 0.45580(7) 0.0279(3) Uani d . 1 . .
O O3 0.43346(4) 0.36344(18) 0.30218(7) 0.0242(2) Uani d . 1 . .
O O4 0.34531(4) 0.66623(18) 0.25120(7) 0.0255(2) Uani d . 1 . .
C C1 0.22841(6) 0.2119(2) 0.51372(10) 0.0211(3) Uani d . 1 . .
C C11 0.28301(5) 0.2637(2) 0.45950(9) 0.0198(3) Uani d . 1 . .
C C12 0.32948(6) 0.1047(2) 0.48557(9) 0.0213(3) Uani d . 1 . .
H H12 0.3265 -0.0265 0.5379 0.026 Uiso calc R 1 . .
C C13 0.38033(6) 0.1395(3) 0.43442(9) 0.0211(3) Uani d . 1 . .
C C14 0.38357(5) 0.3267(2) 0.35373(9) 0.0202(3) Uani d . 1 . .
C C15 0.33712(6) 0.4871(2) 0.32918(9) 0.0198(3) Uani d . 1 . .
C C16 0.28646(6) 0.4586(2) 0.38262(9) 0.0201(3) Uani d . 1 . .
H H16 0.2550 0.5693 0.3671 0.024 Uiso calc R 1 . .
C C17 0.42929(6) -0.1910(3) 0.53660(10) 0.0268(3) Uani d . 1 . .
H H17A 0.4199 -0.1149 0.6055 0.040 Uiso calc R 1 . .
H H17B 0.4671 -0.2707 0.5438 0.040 Uiso calc R 1 . .
H H17C 0.4008 -0.3214 0.5157 0.040 Uiso calc R 1 . .
C C18 0.44384(6) 0.1648(3) 0.22488(11) 0.0294(3) Uani d . 1 . .
H H18A 0.4411 -0.0034 0.2593 0.044 Uiso calc R 1 . .
H H18B 0.4821 0.1863 0.1981 0.044 Uiso calc R 1 . .
H H18C 0.4154 0.1767 0.1647 0.044 Uiso calc R 1 . .
C C19 0.29830(6) 0.8303(3) 0.22110(10) 0.0258(3) Uani d . 1 . .
H H19A 0.2659 0.7263 0.1939 0.039 Uiso calc R 1 . .
H H19B 0.3095 0.9489 0.1649 0.039 Uiso calc R 1 . .
H H19C 0.2873 0.9282 0.2839 0.039 Uiso calc R 1 . .
C C21 0.14322(6) 0.3901(3) 0.59287(11) 0.0247(3) Uani d . 1 . .
H H21 0.1261 0.2185 0.5755 0.030 Uiso calc R 1 . .
C C22 0.15657(7) 0.4025(4) 0.71420(11) 0.0376(4) Uani d . 1 . .
H H22A 0.1758 0.5670 0.7323 0.045 Uiso calc R 1 . .
H H22B 0.1831 0.2617 0.7357 0.045 Uiso calc R 1 . .
C C23 0.10231(7) 0.3799(4) 0.77699(12) 0.0404(4) Uani d . 1 . .
H H23A 0.0851 0.2082 0.7649 0.048 Uiso calc R 1 . .
H H23B 0.1122 0.3984 0.8548 0.048 Uiso calc R 1 . .
C C24 0.05945(7) 0.5845(3) 0.74171(12) 0.0372(4) Uani d . 1 . .
H H24A 0.0750 0.7557 0.7612 0.045 Uiso calc R 1 . .
H H24B 0.0239 0.5599 0.7800 0.045 Uiso calc R 1 . .
C C25 0.04589(7) 0.5735(4) 0.62060(12) 0.0376(4) Uani d . 1 . .
H H25A 0.0196 0.7153 0.5994 0.045 Uiso calc R 1 . .
H H25B 0.0264 0.4097 0.6023 0.045 Uiso calc R 1 . .
C C26 0.10009(6) 0.5950(3) 0.55750(11) 0.0310(3) Uani d . 1 . .
H H26A 0.0901 0.5757 0.4797 0.037 Uiso calc R 1 . .
H H26B 0.1173 0.7668 0.5692 0.037 Uiso calc R 1 . .

loop_
_atom_site_aniso_label
_atom_site_aniso_U_11
_atom_site_aniso_U_22
_atom_site_aniso_U_33
_atom_site_aniso_U_12
_atom_site_aniso_U_13
_atom_site_aniso_U_23
N1 0.0193(6) 0.0209(6) 0.0316(6) -0.0013(5) 0.0099(4) 0.0005(4)
O1 0.0248(5) 0.0215(5) 0.0413(6) -0.0004(4) 0.0099(4) 0.0034(4)
O2 0.0198(5) 0.0365(6) 0.0277(5) 0.0075(4) 0.0047(4) 0.0091(4)
O3 0.0189(5) 0.0278(5) 0.0266(5) -0.0017(4) 0.0083(4) -0.0024(4)
O4 0.0250(5) 0.0272(5) 0.0248(4) 0.0026(4) 0.0065(4) 0.0070(4)
C1 0.0188(6) 0.0230(6) 0.0215(6) -0.0005(5) 0.0011(5) -0.0006(5)
C11 0.0184(6) 0.0221(6) 0.0192(5) -0.0026(5) 0.0036(5) -0.0048(5)
C12 0.0218(7) 0.0225(6) 0.0197(6) -0.0007(5) 0.0030(5) 0.0009(5)
C13 0.0175(6) 0.0248(6) 0.0210(6) 0.0015(5) 0.0007(5) -0.0025(5)
C14 0.0172(6) 0.0240(6) 0.0197(6) -0.0025(5) 0.0039(5) -0.0035(5)
C15 0.0214(7) 0.0205(6) 0.0178(6) -0.0012(5) 0.0024(5) -0.0011(4)
C16 0.0176(6) 0.0212(6) 0.0215(6) 0.0018(5) 0.0009(5) -0.0017(5)
C17 0.0278(7) 0.0269(7) 0.0254(6) 0.0054(6) -0.0003(5) 0.0037(5)
C18 0.0293(8) 0.0299(7) 0.0301(7) 0.0031(6) 0.0125(6) -0.0023(6)
C19 0.0287(7) 0.0255(7) 0.0233(6) 0.0040(6) 0.0007(5) 0.0033(5)
C21 0.0190(7) 0.0246(7) 0.0312(7) -0.0017(6) 0.0086(5) -0.0003(5)
C22 0.0250(8) 0.0572(10) 0.0312(8) 0.0053(7) 0.0064(6) 0.0073(7)
C23 0.0338(9) 0.0543(10) 0.0342(8) 0.0028(8) 0.0124(7) 0.0066(7)
C24 0.0318(8) 0.0385(9) 0.0431(8) -0.0008(7) 0.0184(7) -0.0058(7)
C25 0.0218(8) 0.0462(9) 0.0456(9) 0.0068(7) 0.0085(6) 0.0034(7)
C26 0.0238(8) 0.0352(8) 0.0346(7) 0.0050(6) 0.0073(6) 0.0057(6)

loop_
_atom_type_symbol
_atom_type_description
_atom_type_scat_dispersion_real
_atom_type_scat_dispersion_imag
_atom_type_scat_source
C C 0.0033 0.0016 'International Tables Vol C Tables 4.2.6.8 and 6.1.1.4'
H H 0.0000 0.0000 'International Tables Vol C Tables 4.2.6.8 and 6.1.1.4'
N N 0.0061 0.0033 'International Tables Vol C Tables 4.2.6.8 and 6.1.1.4'
O O 0.0106 0.0060 'International Tables Vol C Tables 4.2.6.8 and 6.1.1.4'

loop_
_geom_angle_atom_site_label_1
_geom_angle_atom_site_label_2
_geom_angle_atom_site_label_3
_geom_angle_site_symmetry_1
_geom_angle_site_symmetry_3
_geom_angle
_geom_angle_publ_flag
C1 N1 C21 . . 121.53(11) ?
C1 N1 H1 . . 120.3(11) ?
C21 N1 H1 . . 117.0(11) ?
C13 O2 C17 . . 118.23(10) ?
C14 O3 C18 . . 112.80(10) ?
C15 O4 C19 . . 117.42(10) ?
O1 C1 N1 . . 122.58(12) ?
O1 C1 C11 . . 120.55(12) ?
N1 C1 C11 . . 116.87(11) ?
C12 C11 C16 . . 121.26(11) ?
C12 C11 C1 . . 117.54(11) ?
C16 C11 C1 . . 121.16(11) ?
C13 C12 C11 . . 119.56(11) ?
C13 C12 H12 . . 120.2 ?
C11 C12 H12 . . 120.2 ?
O2 C13 C12 . . 125.32(11) ?
O2 C13 C14 . . 114.92(11) ?
C12 C13 C14 . . 119.75(12) ?
O3 C14 C15 . . 119.15(11) ?
O3 C14 C13 . . 120.54(12) ?
C15 C14 C13 . . 120.22(11) ?
O4 C15 C14 . . 115.40(11) ?
O4 C15 C16 . . 124.30(12) ?
C14 C15 C16 . . 120.29(11) ?
C15 C16 C11 . . 118.82(12) ?
C15 C16 H16 . . 120.6 ?
C11 C16 H16 . . 120.6 ?
O2 C17 H17A . . 109.5 ?
O2 C17 H17B . . 109.5 ?
H17A C17 H17B . . 109.5 ?
O2 C17 H17C . . 109.5 ?
H17A C17 H17C . . 109.5 ?
H17B C17 H17C . . 109.5 ?
O3 C18 H18A . . 109.5 ?
O3 C18 H18B . . 109.5 ?
H18A C18 H18B . . 109.5 ?
O3 C18 H18C . . 109.5 ?
H18A C18 H18C . . 109.5 ?
H18B C18 H18C . . 109.5 ?
O4 C19 H19A . . 109.5 ?
O4 C19 H19B . . 109.5 ?
H19A C19 H19B . . 109.5 ?
O4 C19 H19C . . 109.5 ?
H19A C19 H19C . . 109.5 ?
H19B C19 H19C . . 109.5 ?
N1 C21 C26 . . 110.57(11) ?
N1 C21 C22 . . 110.82(11) ?
C26 C21 C22 . . 110.89(12) ?
N1 C21 H21 . . 108.1 ?
C26 C21 H21 . . 108.1 ?
C22 C21 H21 . . 108.2 ?
C21 C22 C23 . . 111.55(13) ?
C21 C22 H22A . . 109.3 ?
C23 C22 H22A . . 109.3 ?
C21 C22 H22B . . 109.3 ?
C23 C22 H22B . . 109.3 ?
H22A C22 H22B . . 108.0 ?
C24 C23 C22 . . 110.72(13) ?
C24 C23 H23A . . 109.5 ?
C22 C23 H23A . . 109.5 ?
C24 C23 H23B . . 109.5 ?
C22 C23 H23B . . 109.5 ?
H23A C23 H23B . . 108.1 ?
C23 C24 C25 . . 111.23(13) ?
C23 C24 H24A . . 109.4 ?
C25 C24 H24A . . 109.4 ?
C23 C24 H24B . . 109.4 ?
C25 C24 H24B . . 109.4 ?
H24A C24 H24B . . 108.0 ?
C24 C25 C26 . . 111.54(13) ?
C24 C25 H25A . . 109.3 ?
C26 C25 H25A . . 109.3 ?
C24 C25 H25B . . 109.3 ?
C26 C25 H25B . . 109.3 ?
H25A C25 H25B . . 108.0 ?
C21 C26 C25 . . 110.91(12) ?
C21 C26 H26A . . 109.5 ?
C25 C26 H26A . . 109.5 ?
C21 C26 H26B . . 109.5 ?
C25 C26 H26B . . 109.5 ?
H26A C26 H26B . . 108.0 ?

loop_
_geom_bond_atom_site_label_1
_geom_bond_atom_site_label_2
_geom_bond_site_symmetry_2
_geom_bond_distance
_geom_bond_publ_flag
N1 C1 . 1.3451(17) ?
N1 C21 . 1.4670(16) ?
N1 H1 . 0.916(19) ?
O1 C1 . 1.2424(16) ?
O2 C13 . 1.3615(16) ?
O2 C17 . 1.4353(16) ?
O3 C14 . 1.3761(15) ?
O3 C18 . 1.4432(16) ?
O4 C15 . 1.3681(15) ?
O4 C19 . 1.4307(17) ?
C1 C11 . 1.5020(17) ?
C11 C12 . 1.3945(19) ?
C11 C16 . 1.4015(18) ?
C12 C13 . 1.3920(18) ?
C12 H12 . 0.9500 ?
C13 C14 . 1.4058(18) ?
C14 C15 . 1.3951(19) ?
C15 C16 . 1.3988(18) ?
C16 H16 . 0.9500 ?
C17 H17A . 0.9800 ?
C17 H17B . 0.9800 ?
C17 H17C . 0.9800 ?
C18 H18A . 0.9800 ?
C18 H18B . 0.9800 ?
C18 H18C . 0.9800 ?
C19 H19A . 0.9800 ?
C19 H19B . 0.9800 ?
C19 H19C . 0.9800 ?
C21 C26 . 1.521(2) ?
C21 C22 . 1.529(2) ?
C21 H21 . 1.0000 ?
C22 C23 . 1.532(2) ?
C22 H22A . 0.9900 ?
C22 H22B . 0.9900 ?
C23 C24 . 1.516(2) ?
C23 H23A . 0.9900 ?
C23 H23B . 0.9900 ?
C24 C25 . 1.527(2) ?
C24 H24A . 0.9900 ?
C24 H24B . 0.9900 ?
C25 C26 . 1.5320(19) ?
C25 H25A . 0.9900 ?
C25 H25B . 0.9900 ?
C26 H26A . 0.9900 ?
C26 H26B . 0.9900 ?

loop_
_geom_hbond_atom_site_label_D
_geom_hbond_atom_site_label_H
_geom_hbond_atom_site_label_A
_geom_hbond_site_symmetry_A
_geom_hbond_distance_DH
_geom_hbond_distance_HA
_geom_hbond_distance_DA
_geom_hbond_angle_DHA
N1 H1 O1 1_565 0.916(19) 2.153(19) 3.0262(15) 159.0(15)

loop_
_geom_torsion_atom_site_label_1
_geom_torsion_atom_site_label_2
_geom_torsion_atom_site_label_3
_geom_torsion_atom_site_label_4
_geom_torsion_site_symmetry_1
_geom_torsion_site_symmetry_2
_geom_torsion_site_symmetry_3
_geom_torsion_site_symmetry_4
_geom_torsion
_geom_torsion_publ_flag
C21 N1 C1 O1 . . . . 4.06(19) ?
C21 N1 C1 C11 . . . . -175.93(11) ?
O1 C1 C11 C12 . . . . -32.62(17) ?
N1 C1 C11 C12 . . . . 147.36(12) ?
O1 C1 C11 C16 . . . . 145.07(13) ?
N1 C1 C11 C16 . . . . -34.94(17) ?
C16 C11 C12 C13 . . . . -0.02(18) ?
C1 C11 C12 C13 . . . . 177.67(11) ?
C17 O2 C13 C12 . . . . 0.73(19) ?
C17 O2 C13 C14 . . . . -179.46(11) ?
C11 C12 C13 O2 . . . . 177.00(12) ?
C11 C12 C13 C14 . . . . -2.81(19) ?
C18 O3 C14 C15 . . . . -108.20(13) ?
C18 O3 C14 C13 . . . . 75.33(15) ?
O2 C13 C14 O3 . . . . 0.29(17) ?
C12 C13 C14 O3 . . . . -179.89(11) ?
O2 C13 C14 C15 . . . . -176.15(11) ?
C12 C13 C14 C15 . . . . 3.68(19) ?
C19 O4 C15 C14 . . . . 178.25(11) ?
C19 O4 C15 C16 . . . . -1.51(18) ?
O3 C14 C15 O4 . . . . 2.05(17) ?
C13 C14 C15 O4 . . . . 178.53(11) ?
O3 C14 C15 C16 . . . . -178.18(11) ?
C13 C14 C15 C16 . . . . -1.70(18) ?
O4 C15 C16 C11 . . . . 178.64(11) ?
C14 C15 C16 C11 . . . . -1.11(18) ?
C12 C11 C16 C15 . . . . 1.99(18) ?
C1 C11 C16 C15 . . . . -175.62(11) ?
C1 N1 C21 C26 . . . . -150.78(12) ?
C1 N1 C21 C22 . . . . 85.85(16) ?
N1 C21 C22 C23 . . . . 179.14(13) ?
C26 C21 C22 C23 . . . . 55.95(18) ?
C21 C22 C23 C24 . . . . -56.00(19) ?
C22 C23 C24 C25 . . . . 55.59(19) ?
C23 C24 C25 C26 . . . . -55.74(19) ?
N1 C21 C26 C25 . . . . -178.60(12) ?
C22 C21 C26 C25 . . . . -55.27(17) ?
C24 C25 C26 C21 . . . . 55.42(18) ?

loop_
_cod_related_entry_id
_cod_related_entry_database
_cod_related_entry_code
1 ChemSpider 730406
